data_2232188
loop_
_publ_author_name
'Jagadeesan, G.'
'Sethusankar, K.'
'Sivasakthikumaran, R.'
'Mohanakrishnan, Arasambattu K.'

_publ_section_title
;
 [2-(2-Methoxy-1-naphthoyl)phenyl](1-naphthyl)methanone
;
_journal_coeditor_code BT5676
_journal_issue 11
_journal_name_full 'Acta Crystallographica Section E'
_journal_page_first o3036
_journal_paper_doi 10.1107/S1600536811042747
_journal_volume 67
_journal_year 2011
_chemical_formula_iupac 'C29 H20 O3'
_chemical_formula_moiety 'C29 H20 O3'
_chemical_formula_sum 'C29 H20 O3'
_chemical_formula_weight 416.45
_chemical_name_systematic
;
[2-(2-Methoxy-1-naphthoyl)phenyl](1-naphthyl)methanone
;
_space_group_IT_number 14
_symmetry_cell_setting monoclinic
_symmetry_space_group_name_Hall '-P 2yn'
_symmetry_space_group_name_H-M 'P 1 21/n 1'
_atom_sites_solution_hydrogens geom
_atom_sites_solution_primary direct
_atom_sites_solution_secondary difmap
_audit_creation_method SHELXL-97
_cell_angle_alpha 90.00
_cell_angle_beta 97.188(2)
_cell_angle_gamma 90.00
_cell_formula_units_Z 4
_cell_length_a 8.3950(3)
_cell_length_b 8.9983(4)
_cell_length_c 28.5375(11)
_cell_measurement_reflns_used 3875
_cell_measurement_temperature 293(2)
_cell_measurement_theta_max 30.10
_cell_measurement_theta_min 1.44
_cell_volume 2138.80(15)
_computing_cell_refinement 'APEX2 (Bruker, 2008)'
_computing_data_collection 'APEX2 (Bruker, 2008)'
_computing_data_reduction 'SAINT (Bruker, 2008)'
_computing_molecular_graphics 'ORTEP-3 (Farrugia, 1997)'
_computing_publication_material 'SHELXL97 (Sheldrick, 2008)  and PLATON (Spek, 2009)'
_computing_structure_refinement 'SHELXL97 (Sheldrick, 2008)'
_computing_structure_solution 'SHELXL97 [SHELXS97?] (Sheldrick, 2008)'
_diffrn_ambient_temperature 293(2)
_diffrn_measured_fraction_theta_full 0.995
_diffrn_measured_fraction_theta_max 0.995
_diffrn_measurement_device_type 'Bruker Kappa APEXII CCD diffractometer'
_diffrn_measurement_method '\w scans'
_diffrn_radiation_monochromator graphite
_diffrn_radiation_source 'fine-focus sealed tube'
_diffrn_radiation_type MoK\a
_diffrn_radiation_wavelength 0.71073
_diffrn_reflns_av_R_equivalents 0.0358
_diffrn_reflns_av_sigmaI/netI 0.0342
_diffrn_reflns_limit_h_max 11
_diffrn_reflns_limit_h_min -10
_diffrn_reflns_limit_k_max 12
_diffrn_reflns_limit_k_min -12
_diffrn_reflns_limit_l_max 40
_diffrn_reflns_limit_l_min -40
_diffrn_reflns_number 26364
_diffrn_reflns_theta_full 30.10
_diffrn_reflns_theta_max 30.10
_diffrn_reflns_theta_min 1.44
_exptl_absorpt_coefficient_mu 0.083
_exptl_absorpt_correction_type none
_exptl_crystal_colour colourless
_exptl_crystal_density_diffrn 1.293
_exptl_crystal_density_method 'not measured'
_exptl_crystal_description block
_exptl_crystal_F_000 872
_exptl_crystal_size_max .30
_exptl_crystal_size_mid .25
_exptl_crystal_size_min .20
_refine_diff_density_max 0.231
_refine_diff_density_min -0.173
_refine_ls_extinction_method none
_refine_ls_goodness_of_fit_ref 1.002
_refine_ls_hydrogen_treatment constr
_refine_ls_matrix_type full
_refine_ls_number_parameters 290
_refine_ls_number_reflns 6270
_refine_ls_number_restraints 0
_refine_ls_restrained_S_all 1.002
_refine_ls_R_factor_all 0.0900
_refine_ls_R_factor_gt 0.0490
_refine_ls_shift/su_max 0.000
_refine_ls_shift/su_mean 0.000
_refine_ls_structure_factor_coef Fsqd
_refine_ls_weighting_details 'calc w=1/[\s^2^(Fo^2^)+(0.0541P)^2^+0.4431P] where P=(Fo^2^+2Fc^2^)/3'
_refine_ls_weighting_scheme calc
_refine_ls_wR_factor_gt 0.1136
_refine_ls_wR_factor_ref 0.1369
_reflns_number_gt 3875
_reflns_number_total 6299
_reflns_threshold_expression I>2\s(I)
_cod_data_source_file bt5676.cif
_cod_data_source_block I
_cod_original_sg_symbol_H-M 'P 21/n'
_cod_database_code 2232188
_cod_database_fobs_code 2232188

loop_
_symmetry_equiv_pos_as_xyz
'x, y, z'
'-x+1/2, y+1/2, -z+1/2'
'-x, -y, -z'
'x-1/2, -y-1/2, z-1/2'

loop_
_atom_site_type_symbol
_atom_site_label
_atom_site_fract_x
_atom_site_fract_y
_atom_site_fract_z
_atom_site_U_iso_or_equiv
_atom_site_adp_type
_atom_site_calc_flag
_atom_site_refinement_flags
_atom_site_occupancy
_atom_site_symmetry_multiplicity
C C1 0.15231(17) 0.63183(17) 0.06709(6) 0.0491(4) Uani d . 1 1
H H1 0.2003 0.7251 0.0696 0.059 Uiso calc R 1 1
C C2 -0.01600(18) 0.6217(2) 0.06134(7) 0.0585(4) Uani d . 1 1
H H2 -0.0780 0.7075 0.0606 0.070 Uiso calc R 1 1
C C3 -0.08746(17) 0.4876(2) 0.05692(6) 0.0523(4) Uani d . 1 1
H H3 -0.1989 0.4816 0.0521 0.063 Uiso calc R 1 1
C C4 0.00426(16) 0.35663(17) 0.05949(5) 0.0437(3) Uani d . 1 1
C C5 -0.0706(2) 0.2162(2) 0.05524(7) 0.0606(5) Uani d . 1 1
H H5 -0.1820 0.2108 0.0499 0.073 Uiso calc R 1 1
C C6 0.0158(2) 0.0898(2) 0.05872(8) 0.0763(6) Uani d . 1 1
H H6 -0.0359 -0.0016 0.0553 0.092 Uiso calc R 1 1
C C7 0.1836(2) 0.0961(2) 0.06743(8) 0.0708(5) Uani d . 1 1
H H7 0.2426 0.0084 0.0707 0.085 Uiso calc R 1 1
C C8 0.26131(18) 0.22922(17) 0.07110(6) 0.0507(4) Uani d . 1 1
H H8 0.3728 0.2313 0.0768 0.061 Uiso calc R 1 1
C C9 0.17494(15) 0.36407(15) 0.06640(5) 0.0367(3) Uani d . 1 1
C C10 0.24751(14) 0.50808(15) 0.06903(5) 0.0356(3) Uani d . 1 1
C C11 0.42381(15) 0.52955(15) 0.07111(5) 0.0360(3) Uani d . 1 1
C C12 0.49178(14) 0.68277(14) 0.08141(5) 0.0335(3) Uani d . 1 1
C C13 0.54639(16) 0.75872(17) 0.04437(5) 0.0430(3) Uani d . 1 1
H H13 0.5386 0.7151 0.0146 0.052 Uiso calc R 1 1
C C14 0.61245(17) 0.89905(18) 0.05125(5) 0.0476(4) Uani d . 1 1
H H14 0.6483 0.9495 0.0261 0.057 Uiso calc R 1 1
C C15 0.62522(18) 0.96406(17) 0.09500(6) 0.0509(4) Uani d . 1 1
H H15 0.6696 1.0585 0.0995 0.061 Uiso calc R 1 1
C C16 0.57230(17) 0.88951(16) 0.13223(5) 0.0458(3) Uani d . 1 1
H H16 0.5815 0.9340 0.1619 0.055 Uiso calc R 1 1
C C17 0.50522(14) 0.74850(14) 0.12605(5) 0.0351(3) Uani d . 1 1
C C18 0.45546(15) 0.66581(15) 0.16664(5) 0.0383(3) Uani d . 1 1
C C19 0.44871(19) 0.74572(17) 0.21243(5) 0.0473(4) Uani d . 1 1
C C20 0.5827(2) 0.74335(17) 0.24785(5) 0.0514(4) Uani d . 1 1
C C21 0.7276(2) 0.67257(19) 0.24152(6) 0.0592(4) Uani d . 1 1
H H21 0.7352 0.6202 0.2138 0.071 Uiso calc R 1 1
C C22 0.8574(3) 0.6795(2) 0.27548(7) 0.0767(6) Uani d . 1 1
H H22 0.9527 0.6329 0.2706 0.092 Uiso calc R 1 1
C C23 0.8476(4) 0.7560(3) 0.31743(8) 0.0913(8) Uani d . 1 1
H H23 0.9369 0.7610 0.3402 0.110 Uiso calc R 1 1
C C24 0.7105(4) 0.8225(2) 0.32528(7) 0.0904(8) Uani d . 1 1
H H24 0.7059 0.8718 0.3537 0.108 Uiso calc R 1 1
C C25 0.5721(3) 0.8193(2) 0.29106(6) 0.0696(5) Uani d . 1 1
C C26 0.4270(4) 0.8903(3) 0.29698(8) 0.0916(8) Uani d . 1 1
H H26 0.4179 0.9379 0.3255 0.110 Uiso calc R 1 1
C C27 0.3004(3) 0.8919(3) 0.26284(9) 0.0871(7) Uani d . 1 1
H H27 0.2061 0.9403 0.2679 0.104 Uiso calc R 1 1
C C28 0.3114(2) 0.8202(2) 0.21948(7) 0.0639(5) Uani d . 1 1
C C29 0.0565(3) 0.9120(4) 0.18389(11) 0.1213(11) Uani d . 1 1
H H29A 0.0035 0.8871 0.2108 0.182 Uiso calc R 1 1
H H29B -0.0166 0.8989 0.1555 0.182 Uiso calc R 1 1
H H29C 0.0913 1.0137 0.1863 0.182 Uiso calc R 1 1
O O1 0.51456(11) 0.43299(12) 0.06066(4) 0.0542(3) Uani d . 1 1
O O2 0.42381(13) 0.53442(11) 0.16317(4) 0.0503(3) Uani d . 1 1
O O3 0.19135(16) 0.81810(18) 0.18259(6) 0.0838(4) Uani d . 1 1

loop_
_atom_site_aniso_label
_atom_site_aniso_U_11
_atom_site_aniso_U_22
_atom_site_aniso_U_33
_atom_site_aniso_U_12
_atom_site_aniso_U_13
_atom_site_aniso_U_23
C1 0.0369(7) 0.0401(8) 0.0693(11) -0.0038(6) 0.0026(7) -0.0014(7)
C2 0.0351(7) 0.0559(10) 0.0836(13) 0.0070(7) 0.0041(7) 0.0041(9)
C3 0.0290(6) 0.0676(11) 0.0598(10) -0.0062(7) 0.0033(6) 0.0063(8)
C4 0.0375(7) 0.0522(9) 0.0420(8) -0.0141(6) 0.0069(6) 0.0021(7)
C5 0.0463(8) 0.0634(11) 0.0731(12) -0.0245(8) 0.0110(8) 0.0027(9)
C6 0.0722(12) 0.0518(11) 0.1073(17) -0.0308(10) 0.0205(11) -0.0035(11)
C7 0.0673(11) 0.0412(9) 0.1065(16) -0.0086(8) 0.0215(10) 0.0029(10)
C8 0.0452(8) 0.0419(8) 0.0661(11) -0.0069(6) 0.0115(7) 0.0009(7)
C9 0.0355(6) 0.0399(7) 0.0349(7) -0.0074(5) 0.0058(5) -0.0014(6)
C10 0.0304(6) 0.0382(7) 0.0378(7) -0.0053(5) 0.0025(5) -0.0038(6)
C11 0.0329(6) 0.0389(7) 0.0368(7) -0.0056(5) 0.0064(5) -0.0080(6)
C12 0.0274(5) 0.0355(7) 0.0384(7) -0.0051(5) 0.0066(5) -0.0052(6)
C13 0.0413(7) 0.0510(9) 0.0375(7) -0.0073(6) 0.0087(6) -0.0048(6)
C14 0.0480(8) 0.0503(9) 0.0466(9) -0.0121(7) 0.0137(6) 0.0055(7)
C15 0.0554(9) 0.0406(8) 0.0590(10) -0.0179(7) 0.0154(7) -0.0045(7)
C16 0.0531(8) 0.0402(8) 0.0456(8) -0.0131(6) 0.0121(6) -0.0104(6)
C17 0.0345(6) 0.0339(7) 0.0379(7) -0.0054(5) 0.0089(5) -0.0053(5)
C18 0.0382(7) 0.0380(7) 0.0399(7) -0.0026(5) 0.0098(6) -0.0026(6)
C19 0.0647(9) 0.0411(8) 0.0397(8) -0.0047(7) 0.0207(7) -0.0036(6)
C20 0.0812(11) 0.0394(8) 0.0356(8) -0.0111(8) 0.0146(7) -0.0007(6)
C21 0.0761(11) 0.0516(10) 0.0475(10) -0.0066(9) -0.0009(8) 0.0005(8)
C22 0.0938(14) 0.0626(12) 0.0669(13) -0.0111(11) -0.0165(11) 0.0125(10)
C23 0.142(2) 0.0629(13) 0.0579(13) -0.0311(14) -0.0316(14) 0.0148(11)
C24 0.173(3) 0.0596(13) 0.0351(10) -0.0294(15) -0.0001(13) -0.0008(9)
C25 0.1247(17) 0.0506(10) 0.0361(9) -0.0165(11) 0.0207(10) -0.0034(7)
C26 0.156(2) 0.0736(14) 0.0544(12) -0.0021(15) 0.0489(15) -0.0182(11)
C27 0.1146(18) 0.0784(15) 0.0797(16) 0.0114(13) 0.0576(14) -0.0141(12)
C28 0.0750(11) 0.0614(11) 0.0618(11) 0.0034(9) 0.0339(10) -0.0052(9)
C29 0.0917(17) 0.142(3) 0.139(3) 0.0545(17) 0.0487(16) 0.023(2)
O1 0.0376(5) 0.0475(6) 0.0803(8) -0.0058(4) 0.0181(5) -0.0230(6)
O2 0.0664(7) 0.0387(6) 0.0471(6) -0.0084(5) 0.0125(5) 0.0002(5)
O3 0.0645(8) 0.0969(11) 0.0935(11) 0.0205(8) 0.0227(8) -0.0104(9)

loop_
_atom_type_symbol
_atom_type_description
_atom_type_scat_dispersion_real
_atom_type_scat_dispersion_imag
_atom_type_scat_source
C C 0.0033 0.0016 'International Tables Vol C Tables 4.2.6.8 and 6.1.1.4'
H H 0.0000 0.0000 'International Tables Vol C Tables 4.2.6.8 and 6.1.1.4'
O O 0.0106 0.0060 'International Tables Vol C Tables 4.2.6.8 and 6.1.1.4'

loop_
_geom_angle_atom_site_label_1
_geom_angle_atom_site_label_2
_geom_angle_atom_site_label_3
_geom_angle
C10 C1 C2 121.74(14)
C10 C1 H1 119.1
C2 C1 H1 119.1
C3 C2 C1 119.91(15)
C3 C2 H2 120.0
C1 C2 H2 120.0
C2 C3 C4 120.81(13)
C2 C3 H3 119.6
C4 C3 H3 119.6
C3 C4 C5 120.80(13)
C3 C4 C9 120.24(13)
C5 C4 C9 118.96(14)
C6 C5 C4 121.39(15)
C6 C5 H5 119.3
C4 C5 H5 119.3
C5 C6 C7 119.99(16)
C5 C6 H6 120.0
C7 C6 H6 120.0
C8 C7 C6 120.71(17)
C8 C7 H7 119.6
C6 C7 H7 119.6
C7 C8 C9 120.89(15)
C7 C8 H8 119.6
C9 C8 H8 119.6
C8 C9 C4 117.97(12)
C8 C9 C10 124.32(12)
C4 C9 C10 117.70(12)
C1 C10 C9 119.52(11)
C1 C10 C11 118.01(12)
C9 C10 C11 122.38(12)
O1 C11 C10 123.24(12)
O1 C11 C12 117.88(11)
C10 C11 C12 118.53(11)
C13 C12 C17 119.41(12)
C13 C12 C11 117.14(12)
C17 C12 C11 123.43(11)
C14 C13 C12 120.49(13)
C14 C13 H13 119.8
C12 C13 H13 119.8
C15 C14 C13 120.21(14)
C15 C14 H14 119.9
C13 C14 H14 119.9
C14 C15 C16 119.94(14)
C14 C15 H15 120.0
C16 C15 H15 120.0
C15 C16 C17 120.77(14)
C15 C16 H16 119.6
C17 C16 H16 119.6
C16 C17 C12 119.18(12)
C16 C17 C18 120.59(12)
C12 C17 C18 120.18(11)
O2 C18 C17 120.42(12)
O2 C18 C19 120.46(13)
C17 C18 C19 119.10(12)
C28 C19 C20 120.71(15)
C28 C19 C18 119.15(15)
C20 C19 C18 120.14(13)
C21 C20 C19 122.59(14)
C21 C20 C25 118.58(17)
C19 C20 C25 118.81(17)
C22 C21 C20 120.98(18)
C22 C21 H21 119.5
C20 C21 H21 119.5
C21 C22 C23 120.3(2)
C21 C22 H22 119.8
C23 C22 H22 119.8
C24 C23 C22 120.6(2)
C24 C23 H23 119.7
C22 C23 H23 119.7
C23 C24 C25 121.4(2)
C23 C24 H24 119.3
C25 C24 H24 119.3
C26 C25 C20 118.2(2)
C26 C25 C24 123.7(2)
C20 C25 C24 118.1(2)
C27 C26 C25 122.34(18)
C27 C26 H26 118.8
C25 C26 H26 118.8
C26 C27 C28 119.8(2)
C26 C27 H27 120.1
C28 C27 H27 120.1
O3 C28 C19 115.73(15)
O3 C28 C27 124.13(18)
C19 C28 C27 120.1(2)
O3 C29 H29A 109.5
O3 C29 H29B 109.5
H29A C29 H29B 109.5
O3 C29 H29C 109.5
H29A C29 H29C 109.5
H29B C29 H29C 109.5
C28 O3 C29 119.16(19)

loop_
_geom_bond_atom_site_label_1
_geom_bond_atom_site_label_2
_geom_bond_distance
C1 C10 1.3678(19)
C1 C2 1.405(2)
C1 H1 0.9300
C2 C3 1.347(2)
C2 H2 0.9300
C3 C4 1.405(2)
C3 H3 0.9300
C4 C5 1.410(2)
C4 C9 1.4233(18)
C5 C6 1.345(3)
C5 H5 0.9300
C6 C7 1.401(3)
C6 H6 0.9300
C7 C8 1.362(2)
C7 H7 0.9300
C8 C9 1.411(2)
C8 H8 0.9300
C9 C10 1.4298(18)
C10 C11 1.4864(17)
C11 O1 1.2170(16)
C11 C12 1.5069(18)
C12 C13 1.3842(19)
C12 C17 1.3961(18)
C13 C14 1.383(2)
C13 H13 0.9300
C14 C15 1.371(2)
C14 H14 0.9300
C15 C16 1.376(2)
C15 H15 0.9300
C16 C17 1.3904(18)
C16 H16 0.9300
C17 C18 1.4804(19)
C18 O2 1.2131(16)
C18 C19 1.499(2)
C19 C28 1.370(2)
C19 C20 1.415(2)
C20 C21 1.404(2)
C20 C25 1.422(2)
C21 C22 1.366(3)
C21 H21 0.9300
C22 C23 1.392(3)
C22 H22 0.9300
C23 C24 1.340(4)
C23 H23 0.9300
C24 C25 1.421(3)
C24 H24 0.9300
C25 C26 1.404(3)
C26 C27 1.349(4)
C26 H26 0.9300
C27 C28 1.409(3)
C27 H27 0.9300
C28 O3 1.364(2)
C29 O3 1.417(3)
C29 H29A 0.9600
C29 H29B 0.9600
C29 H29C 0.9600

loop_
_geom_hbond_atom_site_label_D
_geom_hbond_atom_site_label_H
_geom_hbond_atom_site_label_A
_geom_hbond_site_symmetry_A
_geom_hbond_distance_DH
_geom_hbond_distance_HA
_geom_hbond_distance_DA
_geom_hbond_angle_DHA
C3 H3 O1 1_455 0.93 2.49 3.392(2) 164
C13 H13 O1 3_665 0.93 2.52 3.440(2) 170
C27 H27 O2 2_555 0.93 2.51 3.262(3) 138

loop_
_geom_torsion_atom_site_label_1
_geom_torsion_atom_site_label_2
_geom_torsion_atom_site_label_3
_geom_torsion_atom_site_label_4
_geom_torsion
C10 C1 C2 C3 -0.9(3)
C1 C2 C3 C4 2.1(3)
C2 C3 C4 C5 179.49(17)
C2 C3 C4 C9 -0.6(2)
C3 C4 C5 C6 -178.45(18)
C9 C4 C5 C6 1.6(3)
C4 C5 C6 C7 0.9(3)
C5 C6 C7 C8 -1.9(3)
C6 C7 C8 C9 0.2(3)
C7 C8 C9 C4 2.3(2)
C7 C8 C9 C10 -178.96(16)
C3 C4 C9 C8 176.89(14)
C5 C4 C9 C8 -3.2(2)
C3 C4 C9 C10 -1.9(2)
C5 C4 C9 C10 177.98(14)
C2 C1 C10 C9 -1.7(2)
C2 C1 C10 C11 174.95(15)
C8 C9 C10 C1 -175.73(15)
C4 C9 C10 C1 3.0(2)
C8 C9 C10 C11 7.8(2)
C4 C9 C10 C11 -173.44(12)
C1 C10 C11 O1 -160.14(15)
C9 C10 C11 O1 16.4(2)
C1 C10 C11 C12 12.87(19)
C9 C10 C11 C12 -170.62(12)
O1 C11 C12 C13 65.58(17)
C10 C11 C12 C13 -107.81(14)
O1 C11 C12 C17 -112.87(15)
C10 C11 C12 C17 73.74(17)
C17 C12 C13 C14 -0.6(2)
C11 C12 C13 C14 -179.09(12)
C12 C13 C14 C15 0.3(2)
C13 C14 C15 C16 0.1(2)
C14 C15 C16 C17 -0.2(2)
C15 C16 C17 C12 -0.1(2)
C15 C16 C17 C18 177.11(14)
C13 C12 C17 C16 0.44(19)
C11 C12 C17 C16 178.86(12)
C13 C12 C17 C18 -176.75(12)
C11 C12 C17 C18 1.67(19)
C16 C17 C18 O2 -166.95(14)
C12 C17 C18 O2 10.20(19)
C16 C17 C18 C19 11.53(19)
C12 C17 C18 C19 -171.32(12)
O2 C18 C19 C28 -94.73(19)
C17 C18 C19 C28 86.79(18)
O2 C18 C19 C20 85.03(18)
C17 C18 C19 C20 -93.45(17)
C28 C19 C20 C21 -177.85(16)
C18 C19 C20 C21 2.4(2)
C28 C19 C20 C25 0.2(2)
C18 C19 C20 C25 -179.52(14)
C19 C20 C21 C22 176.34(16)
C25 C20 C21 C22 -1.7(2)
C20 C21 C22 C23 0.7(3)
C21 C22 C23 C24 0.7(3)
C22 C23 C24 C25 -1.0(3)
C21 C20 C25 C26 179.73(17)
C19 C20 C25 C26 1.6(2)
C21 C20 C25 C24 1.4(2)
C19 C20 C25 C24 -176.73(16)
C23 C24 C25 C26 -178.3(2)
C23 C24 C25 C20 -0.1(3)
C20 C25 C26 C27 -1.8(3)
C24 C25 C26 C27 176.4(2)
C25 C26 C27 C28 0.2(4)
C20 C19 C28 O3 178.49(15)
C18 C19 C28 O3 -1.7(2)
C20 C19 C28 C27 -1.9(3)
C18 C19 C28 C27 177.88(16)
C26 C27 C28 O3 -178.7(2)
C26 C27 C28 C19 1.7(3)
C19 C28 O3 C29 -169.66(19)
C27 C28 O3 C29 10.7(3)

loop_
_cod_related_entry_id
_cod_related_entry_database
_cod_related_entry_code
1 ChemSpider 30657096
